data_7702220
loop_
_publ_author_name
'Gu, Jin-Zhong'
'Cai, Yan'
'Wen, Min'
'Shi, Zi-Fa'
'Kirillov, Alexander M.'

_publ_section_title
;
 A new series of Cd(ii) metal-organic architectures driven by soft
 ether-bridged tricarboxylate spacers: synthesis, structural and
 topological versatility, and photocatalytic properties.
;
_journal_issue 40
_journal_name_full 'Dalton transactions (Cambridge, England : 2003)'
_journal_page_first 14327
_journal_page_last 14339
_journal_paper_doi 10.1039/c8dt02467g
_journal_volume 47
_journal_year 2018
_chemical_formula_sum 'C25 H21 Cd N3 O9'
_chemical_formula_weight 619.85
_space_group_crystal_system orthorhombic
_space_group_IT_number 33
_space_group_name_Hall 'P 2c -2n'
_space_group_name_H-M_alt 'P n a 21'
_atom_sites_solution_hydrogens mixed
_audit_creation_method SHELXL-2014/7
_audit_update_record
;
2018-08-15 deposited with the CCDC.
2018-08-20 downloaded from the CCDC.
;
_cell_angle_alpha 90
_cell_angle_beta 90
_cell_angle_gamma 90
_cell_formula_units_Z 4
_cell_length_a 18.4315(7)
_cell_length_b 8.0099(3)
_cell_length_c 16.4703(5)
_cell_measurement_reflns_used 5148
_cell_measurement_temperature 293(2)
_cell_measurement_theta_max 25.050
_cell_measurement_theta_min 3.318
_cell_volume 2431.58(15)
_computing_cell_refinement 'Bruker SAINT'
_computing_data_collection 'Bruker APEX2'
_computing_data_reduction 'Bruker SAINT'
_computing_molecular_graphics 'Bruker SHELXTL'
_computing_publication_material 'Bruker SHELXTL'
_computing_structure_refinement 'SHELXL-2014/7 (Sheldrick, 2014)'
_computing_structure_solution 'SHELXL-2014/7 (Sheldrick, 2014)'
_diffrn_ambient_temperature 293(2)
_diffrn_measured_fraction_theta_full 0.997
_diffrn_measured_fraction_theta_max 0.997
_diffrn_measurement_device_type 'Bruker APE-II CCD'
_diffrn_measurement_method '\f and \w scans'
_diffrn_radiation_type MoK\a
_diffrn_radiation_wavelength 0.71073
_diffrn_reflns_av_R_equivalents 0.0294
_diffrn_reflns_av_unetI/netI 0.0446
_diffrn_reflns_Laue_measured_fraction_full 0.997
_diffrn_reflns_Laue_measured_fraction_max 0.997
_diffrn_reflns_limit_h_max 12
_diffrn_reflns_limit_h_min -21
_diffrn_reflns_limit_k_max 5
_diffrn_reflns_limit_k_min -9
_diffrn_reflns_limit_l_max 11
_diffrn_reflns_limit_l_min -19
_diffrn_reflns_number 5148
_diffrn_reflns_point_group_measured_fraction_full 0.713
_diffrn_reflns_point_group_measured_fraction_max 0.713
_diffrn_reflns_theta_full 25.050
_diffrn_reflns_theta_max 25.050
_diffrn_reflns_theta_min 3.318
_diffrn_source 'fine-focus sealed tube'
_exptl_absorpt_coefficient_mu 0.959
_exptl_absorpt_correction_T_max 0.810
_exptl_absorpt_correction_T_min 0.789
_exptl_absorpt_correction_type multi-scan
_exptl_absorpt_process_details SADABS
_exptl_crystal_colour colourless
_exptl_crystal_density_diffrn 1.693
_exptl_crystal_description block
_exptl_crystal_F_000 1248
_exptl_crystal_size_max 0.260
_exptl_crystal_size_mid 0.240
_exptl_crystal_size_min 0.230
_exptl_transmission_factor_max 0.802
_exptl_transmission_factor_min 0.779
_refine_diff_density_max 0.535
_refine_diff_density_min -0.317
_refine_diff_density_rms 0.072
_refine_ls_abs_structure_details
;
 Flack x determined using 675 quotients [(I+)-(I-)]/[(I+)+(I-)]
 (Parsons, Flack and Wagner, Acta Cryst. B69 (2013) 249-259).
;
_refine_ls_abs_structure_Flack -0.11(4)
_refine_ls_extinction_method none
_refine_ls_goodness_of_fit_ref 1.043
_refine_ls_hydrogen_treatment constr
_refine_ls_matrix_type full
_refine_ls_number_parameters 346
_refine_ls_number_reflns 3060
_refine_ls_number_restraints 1
_refine_ls_restrained_S_all 1.043
_refine_ls_R_factor_all 0.0398
_refine_ls_R_factor_gt 0.0343
_refine_ls_shift/su_max 0.000
_refine_ls_shift/su_mean 0.000
_refine_ls_structure_factor_coef Fsqd
_refine_ls_weighting_details 'w=1/[\s^2^(Fo^2^)+(0.0414P)^2^+2.4178P] where P=(Fo^2^+2Fc^2^)/3'
_refine_ls_weighting_scheme calc
_refine_ls_wR_factor_gt 0.0853
_refine_ls_wR_factor_ref 0.0921
_reflns_Friedel_coverage 0.378
_reflns_Friedel_fraction_full 0.407
_reflns_Friedel_fraction_max 0.407
_reflns_number_gt 2776
_reflns_number_total 3060
_reflns_threshold_expression 'I > 2\s(I)'
_cod_data_source_file c8dt02467g2.cif
_cod_data_source_block 363-5Cd
_cod_original_cell_volume 2431.59(14)
_cod_database_code 7702220
_shelx_shelxl_version_number 2014/7
_shelx_space_group_comment
;
The symmetry employed for this shelxl refinement is uniquely defined
by the following loop, which should always be used as a source of
symmetry information in preference to the above space-group names.
They are only intended as comments.
;
_shelx_estimated_absorpt_t_min 0.789
_shelx_estimated_absorpt_t_max 0.810

loop_
_space_group_symop_operation_xyz
'x, y, z'
'-x, -y, z+1/2'
'-x+1/2, y+1/2, z+1/2'
'x+1/2, -y+1/2, z'

loop_
_atom_site_label
_atom_site_type_symbol
_atom_site_fract_x
_atom_site_fract_y
_atom_site_fract_z
_atom_site_U_iso_or_equiv
_atom_site_adp_type
_atom_site_occupancy
_atom_site_site_symmetry_order
_atom_site_calc_flag
_atom_site_refinement_flags_posn
_atom_site_refinement_flags_adp
Cd1 Cd 0.07140(2) 0.56433(5) 0.48801(6) 0.03049(16) Uani 1 1 d . .
N1 N -0.0052(3) 0.7650(8) 0.5378(4) 0.0414(16) Uani 1 1 d . .
N2 N -0.1198(3) 1.2062(8) 0.5888(4) 0.0419(16) Uani 1 1 d . .
H2 H -0.1016 1.2637 0.6279 0.050 Uiso 1 1 calc R U
N3 N -0.2925(3) 1.4419(8) 0.4847(10) 0.0533(17) Uani 1 1 d . .
H1 H -0.3294 1.4923 0.4642 0.064 Uiso 1 1 calc R U
O1 O 0.1581(4) 0.5617(7) 0.3849(5) 0.054(2) Uani 1 1 d . .
O2 O 0.1225(3) 0.8122(7) 0.4174(3) 0.0402(13) Uani 1 1 d . .
O3 O 0.4061(3) 0.9324(7) 0.1095(4) 0.0484(15) Uani 1 1 d . .
O4 O 0.3181(4) 1.1008(10) 0.0798(5) 0.0554(19) Uani 1 1 d . .
O5 O 0.3710(4) 0.6630(9) 0.2010(5) 0.069(2) Uani 1 1 d . .
O6 O 0.5428(5) 0.1991(10) 0.4425(5) 0.107(4) Uani 1 1 d . .
O7 O 0.4813(5) 0.0063(11) 0.3819(8) 0.112(4) Uani 1 1 d . .
O8 O 0.1374(6) 0.3373(11) 0.2514(6) 0.120(4) Uani 1 1 d G .
H1W H 0.1434 0.4035 0.2911 0.145 Uiso 1 1 d R U
H2W H 0.1166 0.4093 0.2354 0.145 Uiso 1 1 d R U
O9 O 0.9657(4) 0.4145(10) 0.6973(6) 0.081(2) Uani 1 1 d . .
H3W H 1.0049 0.4197 0.6701 0.097 Uiso 1 1 d R U
H4W H 0.9793 0.4383 0.7452 0.097 Uiso 1 1 d R U
C1 C 0.1590(4) 0.7172(10) 0.3748(5) 0.0351(17) Uani 1 1 d . .
C2 C 0.2076(4) 0.7909(10) 0.3103(5) 0.0360(18) Uani 1 1 d . .
C3 C 0.2668(4) 0.6987(10) 0.2839(5) 0.0392(18) Uani 1 1 d . .
H3 H 0.2755 0.5940 0.3063 0.047 Uiso 1 1 calc R U
C4 C 0.3119(4) 0.7586(10) 0.2261(6) 0.0389(18) Uani 1 1 d . .
C5 C 0.2978(4) 0.9144(10) 0.1889(5) 0.0344(17) Uani 1 1 d . .
C6 C 0.3432(5) 0.9885(11) 0.1210(5) 0.0357(18) Uani 1 1 d . .
C7 C 0.2379(4) 1.0050(10) 0.2164(5) 0.0351(17) Uani 1 1 d . .
H7 H 0.2277 1.1087 0.1938 0.042 Uiso 1 1 calc R U
C8 C 0.1939(4) 0.9427(10) 0.2762(5) 0.0393(19) Uani 1 1 d . .
H8 H 0.1542 1.0047 0.2938 0.047 Uiso 1 1 calc R U
C9 C 0.3976(5) 0.5376(11) 0.2531(6) 0.047(2) Uani 1 1 d . .
C10 C 0.3733(5) 0.3761(12) 0.2435(7) 0.058(3) Uani 1 1 d . .
H10 H 0.3379 0.3506 0.2053 0.070 Uiso 1 1 calc R U
C11 C 0.4041(5) 0.2479(12) 0.2940(6) 0.056(3) Uani 1 1 d . .
H11 H 0.3874 0.1386 0.2902 0.068 Uiso 1 1 calc R U
C12 C 0.4572(4) 0.2873(11) 0.3468(5) 0.0426(19) Uani 1 1 d . .
C13 C 0.4958(5) 0.1571(13) 0.3950(6) 0.054(2) Uani 1 1 d . .
C14 C 0.4774(7) 0.4552(13) 0.3557(8) 0.059(3) Uani 1 1 d . .
H14 H 0.5114 0.4831 0.3951 0.070 Uiso 1 1 calc R U
C15 C 0.4490(6) 0.5781(12) 0.3089(7) 0.065(3) Uani 1 1 d . .
H15 H 0.4645 0.6880 0.3148 0.078 Uiso 1 1 calc R U
C16 C -0.0756(4) 0.7733(11) 0.5258(6) 0.045(2) Uani 1 1 d . .
H16 H -0.0985 0.6802 0.5040 0.054 Uiso 1 1 calc R U
C17 C -0.1182(4) 0.9121(11) 0.5435(7) 0.054(3) Uani 1 1 d . .
H17 H -0.1682 0.9092 0.5361 0.065 Uiso 1 1 calc R U
C18 C -0.0846(4) 1.0533(9) 0.5722(6) 0.040(2) Uani 1 1 d . .
C19 C -0.0104(5) 1.0476(12) 0.5883(7) 0.049(3) Uani 1 1 d . .
H19 H 0.0137 1.1382 0.6113 0.058 Uiso 1 1 calc R U
C20 C 0.0261(5) 0.9020(12) 0.5689(6) 0.051(2) Uani 1 1 d . .
H20 H 0.0759 0.8989 0.5780 0.061 Uiso 1 1 calc R U
C21 C -0.1783(4) 1.2753(10) 0.5515(5) 0.0395(19) Uani 1 1 d . .
C22 C -0.2162(4) 1.2082(9) 0.4885(9) 0.0539(19) Uani 1 1 d . .
H22 H -0.2033 1.1038 0.4685 0.065 Uiso 1 1 calc R U
C23 C -0.2729(5) 1.2924(11) 0.4544(6) 0.057(2) Uani 1 1 d . .
H23 H -0.2978 1.2469 0.4105 0.068 Uiso 1 1 calc R U
C24 C -0.2580(5) 1.5113(11) 0.5430(6) 0.047(2) Uani 1 1 d . .
H24 H -0.2720 1.6169 0.5604 0.056 Uiso 1 1 calc R U
C25 C -0.2013(5) 1.4339(9) 0.5801(6) 0.044(2) Uani 1 1 d . .
H25 H -0.1778 1.4843 0.6237 0.053 Uiso 1 1 calc R U

loop_
_atom_site_aniso_label
_atom_site_aniso_U_11
_atom_site_aniso_U_22
_atom_site_aniso_U_33
_atom_site_aniso_U_23
_atom_site_aniso_U_13
_atom_site_aniso_U_12
Cd1 0.0324(2) 0.0283(2) 0.0307(3) 0.0026(4) -0.0008(4) -0.00227(18)
N1 0.037(3) 0.042(4) 0.046(4) 0.001(3) 0.003(3) 0.002(3)
N2 0.041(3) 0.036(3) 0.049(4) -0.003(3) 0.003(3) 0.005(3)
N3 0.049(3) 0.045(3) 0.066(5) 0.010(5) -0.002(7) 0.010(3)
O1 0.061(5) 0.035(4) 0.066(6) 0.009(3) 0.021(4) -0.001(3)
O2 0.041(3) 0.042(3) 0.038(3) 0.004(3) 0.006(3) -0.003(3)
O3 0.044(3) 0.058(4) 0.044(4) 0.015(3) 0.016(3) 0.001(3)
O4 0.046(4) 0.074(5) 0.046(4) 0.024(4) 0.008(3) 0.007(4)
O5 0.073(4) 0.064(4) 0.069(5) 0.032(4) 0.028(4) 0.036(4)
O6 0.156(8) 0.078(5) 0.088(6) -0.041(5) -0.076(6) 0.076(6)
O7 0.095(6) 0.058(5) 0.183(11) 0.064(6) -0.060(7) -0.009(5)
O8 0.208(11) 0.070(6) 0.084(6) -0.007(6) 0.005(8) 0.034(7)
O9 0.065(5) 0.092(6) 0.086(6) -0.006(5) 0.013(5) -0.008(4)
C1 0.031(4) 0.046(5) 0.029(4) 0.000(4) 0.001(3) 0.001(4)
C2 0.034(4) 0.037(4) 0.037(4) 0.001(4) 0.001(3) -0.011(3)
C3 0.042(4) 0.031(4) 0.045(5) 0.005(4) 0.008(4) 0.001(3)
C4 0.036(4) 0.040(4) 0.041(5) -0.002(4) 0.005(4) 0.004(4)
C5 0.033(4) 0.040(4) 0.031(4) 0.003(4) -0.001(3) -0.004(3)
C6 0.042(5) 0.040(5) 0.025(4) -0.003(4) 0.000(4) -0.003(4)
C7 0.035(4) 0.035(4) 0.035(4) 0.001(4) 0.000(4) 0.000(3)
C8 0.039(4) 0.043(5) 0.036(4) 0.008(4) 0.002(4) 0.010(4)
C9 0.042(4) 0.047(5) 0.052(5) 0.011(4) 0.002(4) 0.008(4)
C10 0.061(6) 0.053(5) 0.060(6) 0.010(5) -0.023(5) 0.005(5)
C11 0.054(5) 0.048(5) 0.067(6) 0.000(5) -0.021(5) 0.004(5)
C12 0.044(4) 0.048(5) 0.036(4) 0.003(4) -0.002(4) 0.012(4)
C13 0.056(5) 0.061(6) 0.044(5) 0.006(5) -0.002(5) 0.030(5)
C14 0.068(7) 0.047(6) 0.061(7) -0.003(5) -0.016(6) -0.004(5)
C15 0.082(7) 0.044(5) 0.070(7) -0.006(5) -0.012(7) -0.005(5)
C16 0.034(4) 0.038(4) 0.063(5) 0.001(4) 0.006(4) -0.003(3)
C17 0.028(4) 0.041(5) 0.095(8) 0.010(5) 0.000(5) 0.000(3)
C18 0.038(4) 0.036(4) 0.045(5) 0.008(4) 0.011(4) 0.007(3)
C19 0.036(5) 0.046(5) 0.064(7) -0.007(5) 0.002(5) 0.002(4)
C20 0.041(5) 0.059(5) 0.052(6) -0.008(5) -0.001(4) 0.005(4)
C21 0.037(4) 0.036(4) 0.045(5) 0.006(4) 0.011(4) 0.000(4)
C22 0.073(5) 0.035(3) 0.054(4) -0.007(6) -0.017(8) 0.007(4)
C23 0.067(5) 0.046(5) 0.058(5) -0.002(5) -0.017(5) -0.003(5)
C24 0.055(5) 0.037(4) 0.049(5) 0.000(4) 0.005(5) 0.008(4)
C25 0.047(5) 0.038(4) 0.047(5) -0.005(4) 0.012(4) 0.000(4)

loop_
_atom_type_symbol
_atom_type_description
_atom_type_scat_dispersion_real
_atom_type_scat_dispersion_imag
_atom_type_scat_source
C C 0.0033 0.0016 'International Tables Vol C Tables 4.2.6.8 and 6.1.1.4'
H H 0.0000 0.0000 'International Tables Vol C Tables 4.2.6.8 and 6.1.1.4'
N N 0.0061 0.0033 'International Tables Vol C Tables 4.2.6.8 and 6.1.1.4'
O O 0.0106 0.0060 'International Tables Vol C Tables 4.2.6.8 and 6.1.1.4'
Cd Cd -0.8075 1.2024 'International Tables Vol C Tables 4.2.6.8 and 6.1.1.4'

loop_
_geom_angle_atom_site_label_1
_geom_angle_atom_site_label_2
_geom_angle_atom_site_label_3
_geom_angle
_geom_angle_site_symmetry_1
_geom_angle_site_symmetry_3
N1 Cd1 O3 97.0(2) . 3_545
N1 Cd1 O6 128.3(3) . 4_455
O3 Cd1 O6 84.5(3) 3_545 4_455
N1 Cd1 O1 133.6(2) . .
O3 Cd1 O1 120.4(3) 3_545 .
O6 Cd1 O1 84.9(3) 4_455 .
N1 Cd1 O7 90.0(3) . 4_455
O3 Cd1 O7 129.0(3) 3_545 4_455
O6 Cd1 O7 53.6(3) 4_455 4_455
O1 Cd1 O7 86.8(4) . 4_455
N1 Cd1 O2 80.8(2) . .
O3 Cd1 O2 134.9(2) 3_545 .
O6 Cd1 O2 131.8(3) 4_455 .
O1 Cd1 O2 53.64(19) . .
O7 Cd1 O2 96.1(3) 4_455 .
N1 Cd1 O4 101.5(3) . 3_545
O3 Cd1 O4 52.7(2) 3_545 3_545
O6 Cd1 O4 118.7(3) 4_455 3_545
O1 Cd1 O4 83.4(3) . 3_545
O7 Cd1 O4 168.2(3) 4_455 3_545
O2 Cd1 O4 83.3(2) . 3_545
C16 N1 C20 116.1(7) . .
C16 N1 Cd1 126.1(6) . .
C20 N1 Cd1 116.5(5) . .
C21 N2 C18 129.0(8) . .
C21 N2 H2 115.5 . .
C18 N2 H2 115.5 . .
C24 N3 C23 122.1(8) . .
C24 N3 H1 118.9 . .
C23 N3 H1 118.9 . .
C1 O1 Cd1 95.5(5) . .
C1 O2 Cd1 88.8(5) . .
C6 O3 Cd1 97.7(5) . 3_554
C6 O4 Cd1 86.7(5) . 3_554
C4 O5 C9 118.9(7) . .
C13 O6 Cd1 96.8(7) . 4
C13 O7 Cd1 87.4(6) . 4
H1W O8 H2W 81.7 . .
H3W O9 H4W 103.3 . .
O2 C1 O1 122.0(8) . .
O2 C1 C2 118.8(7) . .
O1 C1 C2 119.2(8) . .
C8 C2 C3 119.5(7) . .
C8 C2 C1 121.9(7) . .
C3 C2 C1 118.6(7) . .
C4 C3 C2 121.0(7) . .
C4 C3 H3 119.5 . .
C2 C3 H3 119.5 . .
C3 C4 O5 119.6(7) . .
C3 C4 C5 120.4(7) . .
O5 C4 C5 120.0(7) . .
C7 C5 C4 117.6(7) . .
C7 C5 C6 118.1(7) . .
C4 C5 C6 124.3(7) . .
O4 C6 O3 122.1(8) . .
O4 C6 C5 119.3(8) . .
O3 C6 C5 118.6(8) . .
O4 C6 Cd1 67.3(5) . 3_554
O3 C6 Cd1 55.5(4) . 3_554
C5 C6 Cd1 169.6(6) . 3_554
C8 C7 C5 120.8(7) . .
C8 C7 H7 119.6 . .
C5 C7 H7 119.6 . .
C2 C8 C7 120.8(8) . .
C2 C8 H8 119.6 . .
C7 C8 H8 119.6 . .
C10 C9 C15 121.8(9) . .
C10 C9 O5 119.2(9) . .
C15 C9 O5 118.9(9) . .
C9 C10 C11 118.5(9) . .
C9 C10 H10 120.8 . .
C11 C10 H10 120.8 . .
C12 C11 C10 119.5(9) . .
C12 C11 H11 120.2 . .
C10 C11 H11 120.2 . .
C11 C12 C14 119.0(9) . .
C11 C12 C13 121.8(9) . .
C14 C12 C13 119.2(9) . .
O6 C13 O7 122.0(9) . .
O6 C13 C12 119.3(10) . .
O7 C13 C12 118.6(9) . .
O6 C13 Cd1 56.9(5) . 4
O7 C13 Cd1 65.2(5) . 4
C12 C13 Cd1 176.2(8) . 4
C15 C14 C12 122.3(11) . .
C15 C14 H14 118.8 . .
C12 C14 H14 118.8 . .
C14 C15 C9 118.7(9) . .
C14 C15 H15 120.7 . .
C9 C15 H15 120.7 . .
N1 C16 C17 124.5(8) . .
N1 C16 H16 117.8 . .
C17 C16 H16 117.8 . .
C18 C17 C16 118.5(7) . .
C18 C17 H17 120.8 . .
C16 C17 H17 120.8 . .
C17 C18 C19 118.7(7) . .
C17 C18 N2 125.1(7) . .
C19 C18 N2 116.2(8) . .
C20 C19 C18 117.4(9) . .
C20 C19 H19 121.3 . .
C18 C19 H19 121.3 . .
N1 C20 C19 124.7(8) . .
N1 C20 H20 117.7 . .
C19 C20 H20 117.7 . .
C22 C21 N2 126.2(7) . .
C22 C21 C25 117.0(7) . .
N2 C21 C25 116.8(8) . .
C21 C22 C23 120.8(8) . .
C21 C22 H22 119.6 . .
C23 C22 H22 119.6 . .
N3 C23 C22 119.4(10) . .
N3 C23 H23 120.3 . .
C22 C23 H23 120.3 . .
N3 C24 C25 121.4(8) . .
N3 C24 H24 119.3 . .
C25 C24 H24 119.3 . .
C24 C25 C21 119.2(9) . .
C24 C25 H25 120.4 . .
C21 C25 H25 120.4 . .

loop_
_geom_bond_atom_site_label_1
_geom_bond_atom_site_label_2
_geom_bond_distance
_geom_bond_site_symmetry_2
Cd1 N1 2.291(6) .
Cd1 O3 2.300(6) 3_545
Cd1 O6 2.301(8) 4_455
Cd1 O1 2.333(8) .
Cd1 O7 2.477(9) 4_455
Cd1 O2 2.486(5) .
Cd1 O4 2.554(7) 3_545
N1 C16 1.315(9) .
N1 C20 1.341(11) .
N2 C21 1.360(10) .
N2 C18 1.412(9) .
N2 H2 0.8600 .
N3 C24 1.279(15) .
N3 C23 1.346(12) .
N3 H1 0.8600 .
O1 C1 1.256(9) .
O2 C1 1.235(9) .
O3 C6 1.257(10) .
O3 Cd1 2.300(6) 3_554
O4 C6 1.218(11) .
O4 Cd1 2.554(7) 3_554
O5 C4 1.394(9) .
O5 C9 1.409(11) .
O6 C13 1.214(12) .
O6 Cd1 2.301(8) 4
O7 C13 1.256(13) .
O7 Cd1 2.477(9) 4
O8 H1W 0.8500 .
O8 H2W 0.7398 .
O9 H3W 0.8500 .
O9 H4W 0.8502 .
C1 C2 1.510(10) .
C2 C8 1.362(11) .
C2 C3 1.387(11) .
C3 C4 1.353(11) .
C3 H3 0.9300 .
C4 C5 1.414(11) .
C5 C7 1.397(11) .
C5 C6 1.517(11) .
C6 Cd1 2.764(8) 3_554
C7 C8 1.371(11) .
C7 H7 0.9300 .
C8 H8 0.9300 .
C9 C10 1.377(13) .
C9 C15 1.360(15) .
C10 C11 1.438(13) .
C10 H10 0.9300 .
C11 C12 1.347(12) .
C11 H11 0.9300 .
C12 C14 1.403(13) .
C12 C13 1.492(11) .
C13 Cd1 2.726(9) 4
C14 C15 1.355(15) .
C14 H14 0.9300 .
C15 H15 0.9300 .
C16 C17 1.391(11) .
C16 H16 0.9300 .
C17 C18 1.373(12) .
C17 H17 0.9300 .
C18 C19 1.395(12) .
C19 C20 1.384(13) .
C19 H19 0.9300 .
C20 H20 0.9300 .
C21 C22 1.360(14) .
C21 C25 1.420(11) .
C22 C23 1.365(12) .
C22 H22 0.9300 .
C23 H23 0.9300 .
C24 C25 1.360(12) .
C24 H24 0.9300 .
C25 H25 0.9300 .

loop_
_geom_hbond_atom_site_label_D
_geom_hbond_atom_site_label_H
_geom_hbond_atom_site_label_A
_geom_hbond_distance_DH
_geom_hbond_distance_HA
_geom_hbond_distance_DA
_geom_hbond_angle_DHA
_geom_hbond_site_symmetry_A
C25 H25 O8 0.93 2.65 3.564(14) 167.8 2_575
C24 H24 O4 0.93 2.44 3.354(12) 169.0 2_585
C23 H23 O1 0.93 2.64 3.312(11) 130.1 4_465
C19 H19 O5 0.93 2.60 3.301(13) 132.9 3
O9 H4W O7 0.85 2.43 3.277(17) 179.6 3_655
O9 H3W O3 0.85 1.92 2.774(10) 179.4 3_645
O8 H2W O9 0.74 2.17 2.890(12) 166.7 2_664
O8 H1W O1 0.85 2.02 2.865(13) 179.5 .
N3 H1 O2 0.86 1.96 2.751(9) 152.7 4_475
N2 H2 O9 0.86 2.07 2.909(11) 163.2 1_465
C25 H25 O8 0.93 2.65 3.564(14) 167.8 2_575
C24 H24 O4 0.93 2.44 3.354(12) 169.0 2_585
C23 H23 O1 0.93 2.64 3.312(11) 130.1 4_465
C19 H19 O5 0.93 2.60 3.301(13) 132.9 3
O9 H4W O7 0.85 2.43 3.277(17) 179.6 3_655
O9 H3W O3 0.85 1.92 2.774(10) 179.4 3_645
O8 H2W O9 0.74 2.17 2.890(12) 166.7 2_664
O8 H1W O1 0.85 2.02 2.865(13) 179.5 .
N3 H1 O2 0.86 1.96 2.751(9) 152.7 4_475
N2 H2 O9 0.86 2.07 2.909(11) 163.2 1_465

loop_
_geom_torsion_atom_site_label_1
_geom_torsion_atom_site_label_2
_geom_torsion_atom_site_label_3
_geom_torsion_atom_site_label_4
_geom_torsion
_geom_torsion_site_symmetry_1
_geom_torsion_site_symmetry_4
Cd1 O2 C1 O1 -2.5(9) . .
Cd1 O2 C1 C2 179.0(6) . .
Cd1 O1 C1 O2 2.7(9) . .
Cd1 O1 C1 C2 -178.8(6) . .
O2 C1 C2 C8 -25.3(11) . .
O1 C1 C2 C8 156.2(9) . .
O2 C1 C2 C3 156.4(7) . .
O1 C1 C2 C3 -22.1(12) . .
C8 C2 C3 C4 1.5(12) . .
C1 C2 C3 C4 179.8(8) . .
C2 C3 C4 O5 179.8(8) . .
C2 C3 C4 C5 -2.7(13) . .
C9 O5 C4 C3 -21.9(13) . .
C9 O5 C4 C5 160.6(8) . .
C3 C4 C5 C7 2.5(12) . .
O5 C4 C5 C7 180.0(7) . .
C3 C4 C5 C6 -177.1(8) . .
O5 C4 C5 C6 0.3(13) . .
Cd1 O4 C6 O3 9.5(9) 3_554 .
Cd1 O4 C6 C5 -171.0(7) 3_554 .
Cd1 O3 C6 O4 -10.6(10) 3_554 .
Cd1 O3 C6 C5 169.9(6) 3_554 .
C7 C5 C6 O4 -17.2(12) . .
C4 C5 C6 O4 162.4(9) . .
C7 C5 C6 O3 162.3(8) . .
C4 C5 C6 O3 -18.0(12) . .
C7 C5 C6 Cd1 -144(3) . 3_554
C4 C5 C6 Cd1 35(4) . 3_554
C4 C5 C7 C8 -1.1(12) . .
C6 C5 C7 C8 178.5(7) . .
C3 C2 C8 C7 -0.1(12) . .
C1 C2 C8 C7 -178.4(7) . .
C5 C7 C8 C2 0.0(13) . .
C4 O5 C9 C10 94.6(11) . .
C4 O5 C9 C15 -88.5(11) . .
C15 C9 C10 C11 -0.4(16) . .
O5 C9 C10 C11 176.4(9) . .
C9 C10 C11 C12 -2.4(16) . .
C10 C11 C12 C14 4.9(15) . .
C10 C11 C12 C13 -174.2(9) . .
Cd1 O6 C13 O7 -4.1(12) 4 .
Cd1 O6 C13 C12 179.8(7) 4 .
Cd1 O7 C13 O6 3.7(11) 4 .
Cd1 O7 C13 C12 179.9(8) 4 .
C11 C12 C13 O6 -179.2(10) . .
C14 C12 C13 O6 1.8(15) . .
C11 C12 C13 O7 4.5(15) . .
C14 C12 C13 O7 -174.5(11) . .
C11 C12 C14 C15 -4.9(18) . .
C13 C12 C14 C15 174.2(11) . .
C12 C14 C15 C9 2.1(19) . .
C10 C9 C15 C14 0.5(18) . .
O5 C9 C15 C14 -176.3(10) . .
C20 N1 C16 C17 -0.4(14) . .
Cd1 N1 C16 C17 -167.1(7) . .
N1 C16 C17 C18 3.0(16) . .
C16 C17 C18 C19 -4.9(15) . .
C16 C17 C18 N2 176.5(9) . .
C21 N2 C18 C17 -31.9(14) . .
C21 N2 C18 C19 149.4(9) . .
C17 C18 C19 C20 4.4(16) . .
N2 C18 C19 C20 -176.9(9) . .
C16 N1 C20 C19 -0.1(15) . .
Cd1 N1 C20 C19 167.9(9) . .
C18 C19 C20 N1 -1.9(17) . .
C18 N2 C21 C22 0.1(14) . .
C18 N2 C21 C25 -178.7(8) . .
N2 C21 C22 C23 -177.9(9) . .
C25 C21 C22 C23 0.9(15) . .
C24 N3 C23 C22 2.6(17) . .
C21 C22 C23 N3 -1.5(17) . .
C23 N3 C24 C25 -3.0(17) . .
N3 C24 C25 C21 2.3(14) . .
C22 C21 C25 C24 -1.2(12) . .
N2 C21 C25 C24 177.7(8) . .
